data_7226163
loop_
_publ_author_name
'Jia, Yu-Qi'
'Feng, Si-Si'
'Shen, Mei-Lin'
'Lu, Li-Ping'

_publ_section_title
;
 Construction of multifunctional materials based on Tb3+and croconic acid,
 directed by K+cations: synthesis, structures, fluorescence, magnetic and
 ferroelectric behaviors
;
_journal_issue 28
_journal_name_full CrystEngComm
_journal_page_first 5344
_journal_paper_doi 10.1039/C6CE00308G
_journal_volume 18
_journal_year 2016
_chemical_formula_sum 'C10 H12 K O16 Tb'
_chemical_formula_weight 586.22
_chemical_name_systematic 'Complex 2'
_space_group_IT_number 15
_symmetry_cell_setting monoclinic
_symmetry_space_group_name_Hall '-C 2yc'
_symmetry_space_group_name_H-M 'C 1 2/c 1'
_atom_sites_solution_hydrogens geom
_atom_sites_solution_primary direct
_atom_sites_solution_secondary difmap
_audit_creation_method SHELXL-97
_audit_update_record
;
2015-11-16 deposited with the CCDC.
2016-05-23 downloaded from the CCDC.
;
_cell_angle_alpha 90.00
_cell_angle_beta 116.84(3)
_cell_angle_gamma 90.00
_cell_formula_units_Z 4
_cell_length_a 20.232(4)
_cell_length_b 9.0720(18)
_cell_length_c 16.015(3)
_cell_measurement_temperature 100(2)
_cell_volume 2622.8(11)
_computing_structure_refinement 'SHELXL-97 (Sheldrick, 2008)'
_computing_structure_solution 'SHELXS-97 (Sheldrick, 2008)'
_diffrn_ambient_temperature 100(2)
_diffrn_measured_fraction_theta_full 0.980
_diffrn_measured_fraction_theta_max 0.980
_diffrn_measurement_device_type mar555
_diffrn_measurement_method 'oscillation mode'
_diffrn_radiation_monochromator 'double crystal monochromator'
_diffrn_radiation_source 'synchrotron, 3W1A at BSRF'
_diffrn_radiation_type synchrotron
_diffrn_radiation_wavelength 0.72000
_diffrn_reflns_av_R_equivalents 0.0124
_diffrn_reflns_av_sigmaI/netI 0.0186
_diffrn_reflns_limit_h_max 24
_diffrn_reflns_limit_h_min -23
_diffrn_reflns_limit_k_max 0
_diffrn_reflns_limit_k_min -10
_diffrn_reflns_limit_l_max 18
_diffrn_reflns_limit_l_min -17
_diffrn_reflns_number 4257
_diffrn_reflns_theta_full 25.04
_diffrn_reflns_theta_max 25.04
_diffrn_reflns_theta_min 2.26
_exptl_absorpt_coefficient_mu 2.912
_exptl_absorpt_correction_T_max 0.747
_exptl_absorpt_correction_T_min 0.712
_exptl_absorpt_correction_type multi-scan
_exptl_absorpt_process_details sadabs
_exptl_crystal_colour yellow
_exptl_crystal_density_diffrn 1.485
_exptl_crystal_density_method 'not measured'
_exptl_crystal_description block
_exptl_crystal_F_000 1136
_exptl_crystal_recrystallization_method 'Vapour Deposition'
_exptl_crystal_size_max 0.3
_exptl_crystal_size_mid 0.1
_exptl_crystal_size_min 0.1
_refine_diff_density_max 2.086
_refine_diff_density_min -2.321
_refine_diff_density_rms 0.534
_refine_ls_extinction_coef 0.0126(11)
_refine_ls_extinction_expression Fc^*^=kFc[1+0.001xFc^2^\l^3^/sin(2\q)]^-1/4^
_refine_ls_extinction_method SHELXL
_refine_ls_goodness_of_fit_ref 1.014
_refine_ls_hydrogen_treatment constr
_refine_ls_matrix_type full
_refine_ls_number_parameters 133
_refine_ls_number_reflns 2281
_refine_ls_number_restraints 6
_refine_ls_restrained_S_all 1.015
_refine_ls_R_factor_all 0.0495
_refine_ls_R_factor_gt 0.0481
_refine_ls_shift/su_max 0.001
_refine_ls_shift/su_mean 0.000
_refine_ls_structure_factor_coef Fsqd
_refine_ls_weighting_details 'calc w=1/[\s^2^(Fo^2^)+(0.1522P)^2^+41.2818P] where P=(Fo^2^+2Fc^2^)/3'
_refine_ls_weighting_scheme calc
_refine_ls_wR_factor_gt 0.1724
_refine_ls_wR_factor_ref 0.1771
_reflns_number_gt 2232
_reflns_number_total 2281
_reflns_threshold_expression >2sigma(I)
_cod_data_source_file c6ce00308g2.cif
_cod_data_source_block fy97-1_sq_d
_cod_original_cell_volume 2622.8(9)
_cod_original_sg_symbol_H-M 'C 2/c'
_cod_database_code 7226163

loop_
_symmetry_equiv_pos_as_xyz
'x, y, z'
'-x, y, -z+1/2'
'x+1/2, y+1/2, z'
'-x+1/2, y+1/2, -z+1/2'
'-x, -y, -z'
'x, -y, z-1/2'
'-x+1/2, -y+1/2, -z'
'x+1/2, -y+1/2, z-1/2'

loop_
_atom_site_label
_atom_site_type_symbol
_atom_site_fract_x
_atom_site_fract_y
_atom_site_fract_z
_atom_site_U_iso_or_equiv
_atom_site_adp_type
_atom_site_occupancy
_atom_site_symmetry_multiplicity
_atom_site_calc_flag
_atom_site_refinement_flags
Tb1 Tb 0.0000 1.04667(4) 0.2500 0.0088(4) Uani 1 2 d S
K1 K 0.1143(3) 0.6821(6) 0.4368(4) 0.0505(12) Uani 0.50 1 d P
C1 C 0.0741(4) 0.7488(8) 0.1860(5) 0.0106(15) Uani 1 1 d .
C2 C 0.0771(4) 0.7806(8) 0.0990(5) 0.0110(14) Uani 1 1 d .
C3 C 0.0840(4) 0.6389(8) 0.0595(5) 0.0130(15) Uani 1 1 d .
C4 C 0.0855(5) 0.5211(10) 0.1227(6) 0.0118(16) Uani 1 1 d .
C5 C 0.0816(4) 0.5902(9) 0.2032(5) 0.0111(14) Uani 1 1 d .
O1 O 0.0690(3) 0.8412(5) 0.2417(4) 0.0152(11) Uani 1 1 d .
O2 O 0.0754(3) 0.9047(6) 0.0643(4) 0.0163(11) Uani 1 1 d .
O3 O 0.0900(4) 0.6181(6) -0.0137(4) 0.0234(13) Uani 1 1 d .
O4 O 0.0906(4) 0.3882(7) 0.1080(5) 0.0223(13) Uani 1 1 d .
O5 O 0.0858(4) 0.5262(6) 0.2743(5) 0.0165(13) Uani 1 1 d .
O6 O 0.0766(4) 0.9689(5) 0.4072(4) 0.0143(12) Uani 1 1 d .
H6A H 0.1092 1.0115 0.4526 0.021 Uiso 1 1 d R
H6B H 0.0381 0.9745 0.4138 0.021 Uiso 1 1 d R
O7 O -0.0663(3) 1.1289(6) 0.3310(4) 0.0186(13) Uani 1 1 d U
H7A H -0.0495 1.0883 0.3832 0.028 Uiso 1 1 d R
H7B H -0.0721 1.2163 0.3408 0.028 Uiso 1 1 d R
O8 O 0.0746(3) 1.2500(5) 0.3322(4) 0.0184(12) Uani 1 1 d .
H8A H 0.0796 1.2924 0.3821 0.028 Uiso 1 1 d R
H8B H 0.0609 1.3272 0.3008 0.028 Uiso 1 1 d R

loop_
_atom_site_aniso_label
_atom_site_aniso_U_11
_atom_site_aniso_U_22
_atom_site_aniso_U_33
_atom_site_aniso_U_23
_atom_site_aniso_U_13
_atom_site_aniso_U_12
Tb1 0.0195(5) 0.0037(4) 0.0065(4) 0.000 0.0086(3) 0.000
K1 0.062(3) 0.044(3) 0.049(3) 0.007(2) 0.028(3) 0.002(2)
C1 0.012(3) 0.011(4) 0.008(4) 0.001(3) 0.005(3) 0.002(3)
C2 0.015(3) 0.009(4) 0.011(3) -0.002(3) 0.007(3) 0.001(3)
C3 0.023(4) 0.008(3) 0.013(4) -0.001(3) 0.012(3) 0.003(3)
C4 0.017(4) 0.009(3) 0.012(4) 0.000(3) 0.010(3) 0.001(3)
C5 0.014(3) 0.009(3) 0.012(4) -0.001(3) 0.007(3) -0.001(3)
O1 0.030(3) 0.007(3) 0.014(3) 0.0009(19) 0.015(2) 0.006(2)
O2 0.036(3) 0.008(3) 0.013(3) 0.003(2) 0.017(2) 0.005(2)
O3 0.051(4) 0.010(3) 0.017(3) 0.000(2) 0.023(3) 0.005(2)
O4 0.041(3) 0.007(3) 0.028(3) -0.002(3) 0.024(3) 0.000(2)
O5 0.030(3) 0.010(3) 0.016(3) 0.004(2) 0.016(3) 0.001(2)
O6 0.025(3) 0.011(3) 0.008(3) -0.0018(18) 0.008(2) -0.0001(19)
O7 0.041(3) 0.009(3) 0.019(3) 0.003(2) 0.026(3) 0.005(2)
O8 0.038(3) 0.008(3) 0.010(3) -0.0026(19) 0.011(2) -0.008(2)

loop_
_atom_type_symbol
_atom_type_description
_atom_type_scat_dispersion_real
_atom_type_scat_dispersion_imag
_atom_type_scat_source
C C 0.0033 0.0016 'International Tables Vol C Tables 4.2.6.8 and 6.1.1.4'
H H 0.0000 0.0000 'International Tables Vol C Tables 4.2.6.8 and 6.1.1.4'
O O 0.0106 0.0060 'International Tables Vol C Tables 4.2.6.8 and 6.1.1.4'
Tb Tb -0.1723 4.1537 'International Tables Vol C Tables 4.2.6.8 and 6.1.1.4'
K K 0.2009 0.2494 'International Tables Vol C Tables 4.2.6.8 and 6.1.1.4'

loop_
_geom_angle_atom_site_label_1
_geom_angle_atom_site_label_2
_geom_angle_atom_site_label_3
_geom_angle
_geom_angle_site_symmetry_1
_geom_angle_site_symmetry_3
O7 Tb1 O7 143.3(3) . 2
O7 Tb1 O1 73.93(18) . 2
O7 Tb1 O1 140.59(18) 2 2
O7 Tb1 O1 140.59(18) . .
O7 Tb1 O1 73.92(18) 2 .
O1 Tb1 O1 76.2(3) 2 .
O7 Tb1 O8 71.54(19) . 2
O7 Tb1 O8 80.0(2) 2 2
O1 Tb1 O8 113.56(19) 2 2
O1 Tb1 O8 145.57(18) . 2
O7 Tb1 O8 80.0(2) . .
O7 Tb1 O8 71.54(19) 2 .
O1 Tb1 O8 145.57(18) 2 .
O1 Tb1 O8 113.56(19) . .
O8 Tb1 O8 77.8(3) 2 .
O7 Tb1 O6 76.9(2) . .
O7 Tb1 O6 114.3(2) 2 .
O1 Tb1 O6 80.03(19) 2 .
O1 Tb1 O6 73.07(19) . .
O8 Tb1 O6 139.64(18) 2 .
O8 Tb1 O6 72.38(18) . .
O7 Tb1 O6 114.3(2) . 2
O7 Tb1 O6 76.9(2) 2 2
O1 Tb1 O6 73.07(19) 2 2
O1 Tb1 O6 80.02(19) . 2
O8 Tb1 O6 72.38(18) 2 2
O8 Tb1 O6 139.64(18) . 2
O6 Tb1 O6 145.7(2) . 2
O7 Tb1 K1 111.04(17) . 2
O7 Tb1 K1 96.85(16) 2 2
O1 Tb1 K1 45.37(14) 2 2
O1 Tb1 K1 60.51(15) . 2
O8 Tb1 K1 101.64(15) 2 2
O8 Tb1 K1 168.34(15) . 2
O6 Tb1 K1 112.93(15) . 2
O6 Tb1 K1 33.11(14) 2 2
O7 Tb1 H6B 58.9 . .
O7 Tb1 H6B 133.2 2 .
O1 Tb1 H6B 68.9 2 .
O1 Tb1 H6B 86.7 . .
O8 Tb1 H6B 127.8 2 .
O8 Tb1 H6B 78.5 . .
O6 Tb1 H6B 19.7 . .
O6 Tb1 H6B 141.7 2 .
K1 Tb1 H6B 110.1 2 .
O6 K1 O5 113.8(3) . .
O6 K1 O3 150.9(3) . 6_566
O5 K1 O3 78.0(2) . 6_566
O6 K1 O4 102.2(2) . 6_566
O5 K1 O4 133.1(3) . 6_566
O3 K1 O4 56.74(19) 6_566 6_566
O6 K1 O1 57.00(19) . .
O5 K1 O1 57.70(18) . .
O3 K1 O1 132.6(2) 6_566 .
O4 K1 O1 152.2(2) 6_566 .
O6 K1 C1 65.1(2) . 2
O5 K1 C1 81.3(2) . 2
O3 K1 C1 92.3(2) 6_566 2
O4 K1 C1 88.1(2) 6_566 2
O1 K1 C1 66.91(19) . 2
O6 K1 H6A 15.4 . .
O5 K1 H6A 125.7 . .
O3 K1 H6A 151.9 6_566 .
O4 K1 H6A 96.1 6_566 .
O1 K1 H6A 68.0 . .
C1 K1 H6A 78.7 2 .
O6 K1 H6B 15.6 . .
O5 K1 H6B 117.1 . .
O3 K1 H6B 135.4 6_566 .
O4 K1 H6B 90.8 6_566 .
O1 K1 H6B 64.8 . .
C1 K1 H6B 53.4 2 .
H6A K1 H6B 25.5 . .
O1 C1 C2 126.8(7) . .
O1 C1 C5 123.8(7) . .
C2 C1 C5 109.3(6) . .
O1 C1 K1 95.6(4) . 2
C2 C1 K1 90.1(4) . 2
C5 C1 K1 85.9(4) . 2
O2 C2 C1 127.0(7) . .
O2 C2 C3 126.0(6) . .
C1 C2 C3 107.1(6) . .
O3 C3 C4 124.1(7) . .
O3 C3 C2 127.4(7) . .
C4 C3 C2 108.5(6) . .
O4 C4 C3 123.8(7) . .
O4 C4 C5 128.5(8) . .
C3 C4 C5 107.7(7) . .
O5 C5 C1 126.1(7) . .
O5 C5 C4 126.5(7) . .
C1 C5 C4 107.3(7) . .
C1 O1 Tb1 143.2(5) . .
C1 O1 K1 108.3(4) . .
Tb1 O1 K1 102.6(2) . .
C3 O3 K1 119.6(5) . 6_565
C4 O4 K1 115.6(6) . 6_565
C5 O5 K1 121.2(5) . .
Tb1 O6 K1 117.9(3) . .
Tb1 O6 H6A 132.1 . .
K1 O6 H6A 104.3 . .
Tb1 O6 H6B 85.2 . .
K1 O6 H6B 104.1 . .
H6A O6 H6B 106.4 . .
Tb1 O7 H7A 109.6 . .
Tb1 O7 H7B 124.8 . .
H7A O7 H7B 105.2 . .
Tb1 O8 H8A 130.5 . .
Tb1 O8 H8B 111.3 . .
H8A O8 H8B 93.0 . .

loop_
_geom_bond_atom_site_label_1
_geom_bond_atom_site_label_2
_geom_bond_distance
_geom_bond_site_symmetry_2
Tb1 O7 2.368(5) .
Tb1 O7 2.368(5) 2
Tb1 O1 2.369(5) 2
Tb1 O1 2.369(5) .
Tb1 O8 2.370(5) 2
Tb1 O8 2.370(5) .
Tb1 O6 2.391(6) .
Tb1 O6 2.391(6) 2
Tb1 K1 4.357(5) 2
Tb1 H6B 2.4650 .
K1 O6 2.693(7) .
K1 O5 2.783(9) .
K1 O3 2.940(8) 6_566
K1 O4 3.057(8) 6_566
K1 O1 3.178(7) .
K1 C1 3.463(9) 2
K1 H6A 3.0050 .
K1 H6B 3.0065 .
C1 O1 1.262(9) .
C1 C2 1.452(11) .
C1 C5 1.459(11) .
C1 K1 3.463(9) 2
C2 O2 1.250(10) .
C2 C3 1.466(10) .
C3 O3 1.245(10) .
C3 C4 1.463(11) .
C4 O4 1.242(12) .
C4 C5 1.468(12) .
C5 O5 1.246(10) .
O3 K1 2.940(8) 6_565
O4 K1 3.057(8) 6_565
O6 H6A 0.8247 .
O6 H6B 0.8323 .
O7 H7A 0.8320 .
O7 H7B 0.8269 .
O8 H8A 0.8503 .
O8 H8B 0.8342 .

loop_
_geom_hbond_atom_site_label_D
_geom_hbond_atom_site_label_H
_geom_hbond_atom_site_label_A
_geom_hbond_distance_DH
_geom_hbond_distance_HA
_geom_hbond_distance_DA
_geom_hbond_angle_DHA
_geom_hbond_site_symmetry_A
O7 H7A O2 0.83 2.04 2.695(8) 135.4 2
O7 H7B O4 0.83 1.88 2.676(8) 162.5 2_565
O8 H8A O3 0.85 1.78 2.631(8) 179.8 6_576
O8 H8B O5 0.83 1.97 2.718(7) 148.4 1_565
O6 H6A O2 0.82 2.31 2.774(8) 115.9 6_576

loop_
_geom_torsion_atom_site_label_1
_geom_torsion_atom_site_label_2
_geom_torsion_atom_site_label_3
_geom_torsion_atom_site_label_4
_geom_torsion
_geom_torsion_site_symmetry_1
_geom_torsion_site_symmetry_4
O1 C1 C2 O2 0.1(12) . .
C5 C1 C2 O2 -177.0(7) . .
K1 C1 C2 O2 97.2(7) 2 .
O1 C1 C2 C3 179.1(7) . .
C5 C1 C2 C3 2.0(8) . .
K1 C1 C2 C3 -83.8(5) 2 .
O2 C2 C3 O3 0.7(13) . .
C1 C2 C3 O3 -178.3(8) . .
O2 C2 C3 C4 178.8(7) . .
C1 C2 C3 C4 -0.2(8) . .
O3 C3 C4 O4 -2.2(13) . .
C2 C3 C4 O4 179.6(7) . .
O3 C3 C4 C5 176.6(7) . .
C2 C3 C4 C5 -1.6(8) . .
O1 C1 C5 O5 -1.8(12) . .
C2 C1 C5 O5 175.4(7) . .
K1 C1 C5 O5 -95.9(7) 2 .
O1 C1 C5 C4 179.8(7) . .
C2 C1 C5 C4 -3.0(8) . .
K1 C1 C5 C4 85.7(5) 2 .
O4 C4 C5 O5 3.1(13) . .
C3 C4 C5 O5 -175.6(7) . .
O4 C4 C5 C1 -178.5(8) . .
C3 C4 C5 C1 2.8(8) . .
C2 C1 O1 Tb1 51.2(12) . .
C5 C1 O1 Tb1 -132.0(7) . .
K1 C1 O1 Tb1 -43.2(8) 2 .
C2 C1 O1 K1 -163.2(6) . .
C5 C1 O1 K1 13.5(8) . .
K1 C1 O1 K1 102.4(3) 2 .
O7 Tb1 O1 C1 126.2(7) . .
O7 Tb1 O1 C1 -69.3(8) 2 .
O1 Tb1 O1 C1 84.6(8) 2 .
O8 Tb1 O1 C1 -27.1(10) 2 .
O8 Tb1 O1 C1 -130.3(8) . .
O6 Tb1 O1 C1 168.2(8) . .
O6 Tb1 O1 C1 9.8(8) 2 .
K1 Tb1 O1 C1 38.4(8) 2 .
O7 Tb1 O1 K1 -20.4(4) . .
O7 Tb1 O1 K1 144.0(2) 2 .
O1 Tb1 O1 K1 -61.98(18) 2 .
O8 Tb1 O1 K1 -173.7(3) 2 .
O8 Tb1 O1 K1 83.1(2) . .
O6 Tb1 O1 K1 21.6(2) . .
O6 Tb1 O1 K1 -136.8(2) 2 .
K1 Tb1 O1 K1 -108.2(2) 2 .
O6 K1 O1 C1 178.4(5) . .
O5 K1 O1 C1 -12.9(4) . .
O3 K1 O1 C1 -36.7(6) 6_566 .
O4 K1 O1 C1 -135.1(6) 6_566 .
C1 K1 O1 C1 -107.2(5) 2 .
O6 K1 O1 Tb1 -21.9(2) . .
O5 K1 O1 Tb1 146.8(3) . .
O3 K1 O1 Tb1 123.0(3) 6_566 .
O4 K1 O1 Tb1 24.6(6) 6_566 .
C1 K1 O1 Tb1 52.5(2) 2 .
C4 C3 O3 K1 -2.5(10) . 6_565
C2 C3 O3 K1 175.3(6) . 6_565
C3 C4 O4 K1 5.3(9) . 6_565
C5 C4 O4 K1 -173.2(7) . 6_565
C1 C5 O5 K1 -14.4(10) . .
C4 C5 O5 K1 163.7(6) . .
O6 K1 O5 C5 23.7(7) . .
O3 K1 O5 C5 175.7(6) 6_566 .
O4 K1 O5 C5 160.6(5) 6_566 .
O1 K1 O5 C5 13.4(5) . .
C1 K1 O5 C5 81.5(6) 2 .
O7 Tb1 O6 K1 125.5(3) . .
O7 Tb1 O6 K1 -91.6(3) 2 .
O1 Tb1 O6 K1 49.8(3) 2 .
O1 Tb1 O6 K1 -28.7(3) . .
O8 Tb1 O6 K1 164.6(3) 2 .
O8 Tb1 O6 K1 -151.0(4) . .
O6 Tb1 O6 K1 11.3(2) 2 .
K1 Tb1 O6 K1 17.9(4) 2 .
O5 K1 O6 Tb1 13.6(4) . .
O3 K1 O6 Tb1 -95.5(6) 6_566 .
O4 K1 O6 Tb1 -135.6(3) 6_566 .
O1 K1 O6 Tb1 24.1(2) . .
C1 K1 O6 Tb1 -53.5(3) 2 .

loop_
_platon_squeeze_void_nr
_platon_squeeze_void_average_x
_platon_squeeze_void_average_y
_platon_squeeze_void_average_z
_platon_squeeze_void_volume
_platon_squeeze_void_count_electrons
_platon_squeeze_void_content
1 0.250 -0.081 0.099 360 224 ' '
2 0.750 0.051 0.109 360 224 ' '
